data_7052301
loop_
_publ_author_name
'Zhao, Yong-gang'
'Zhang, Bing-guang'
'Duan, Chun-ying'
'Lin, Zhi-hua'
'Meng, Qing-jin'

_publ_section_title
;
 A highly selective fluorescent sensor for fluoride through ESPT
 signaling transduction
;
_journal_issue 8
_journal_name_full 'New Journal of Chemistry'
_journal_page_first 1207
_journal_paper_doi 10.1039/b605087e
_journal_volume 30
_journal_year 2006
_chemical_formula_sum 'C29 H21 N5 O4'
_chemical_formula_weight 503.51
_chemical_name_systematic
;
?
;
_space_group_IT_number 15
_symmetry_cell_setting monoclinic
_symmetry_space_group_name_Hall '-C 2yc'
_symmetry_space_group_name_H-M 'C 1 2/c 1'
_atom_sites_solution_hydrogens geom
_atom_sites_solution_primary direct
_atom_sites_solution_secondary difmap
_audit_creation_method SHELXL-97
_cell_angle_alpha 90.00
_cell_angle_beta 94.249(4)
_cell_angle_gamma 90.00
_cell_formula_units_Z 4
_cell_length_a 18.720(4)
_cell_length_b 15.110(3)
_cell_length_c 8.5745(18)
_cell_measurement_reflns_used 2213
_cell_measurement_temperature 293(2)
_cell_measurement_theta_max 22.08
_cell_measurement_theta_min 2.30
_cell_volume 2418.7(9)
_computing_cell_refinement 'Bruker SMART'
_computing_data_collection 'Bruker SMART'
_computing_data_reduction 'Bruker SAINT'
_computing_molecular_graphics 'Bruker SHELXTL'
_computing_publication_material 'Bruker SHELXTL'
_computing_structure_refinement 'Bruker SHELXTL'
_computing_structure_solution 'Bruker SHELXTL'
_diffrn_ambient_temperature 293(2)
_diffrn_measured_fraction_theta_full 0.999
_diffrn_measured_fraction_theta_max 0.999
_diffrn_measurement_device_type 'CCD area detector'
_diffrn_measurement_method 'phi and omega scans'
_diffrn_radiation_monochromator graphite
_diffrn_radiation_source 'fine-focus sealed tube'
_diffrn_radiation_type MoK\a
_diffrn_radiation_wavelength 0.71073
_diffrn_reflns_av_R_equivalents 0.1054
_diffrn_reflns_av_sigmaI/netI 0.0781
_diffrn_reflns_limit_h_max 22
_diffrn_reflns_limit_h_min -22
_diffrn_reflns_limit_k_max 13
_diffrn_reflns_limit_k_min -17
_diffrn_reflns_limit_l_max 10
_diffrn_reflns_limit_l_min -10
_diffrn_reflns_number 5897
_diffrn_reflns_theta_full 25.00
_diffrn_reflns_theta_max 25.00
_diffrn_reflns_theta_min 1.73
_exptl_absorpt_coefficient_mu 0.095
_exptl_absorpt_correction_type none
_exptl_crystal_colour pale-yellow
_exptl_crystal_density_diffrn 1.383
_exptl_crystal_density_method 'not measured'
_exptl_crystal_description prism
_exptl_crystal_F_000 1048
_exptl_crystal_size_max 0.40
_exptl_crystal_size_mid 0.20
_exptl_crystal_size_min 0.20
_refine_diff_density_max 0.249
_refine_diff_density_min -0.326
_refine_diff_density_rms 0.079
_refine_ls_extinction_method none
_refine_ls_goodness_of_fit_ref 1.103
_refine_ls_hydrogen_treatment constr
_refine_ls_matrix_type full
_refine_ls_number_parameters 173
_refine_ls_number_reflns 2126
_refine_ls_number_restraints 0
_refine_ls_restrained_S_all 1.103
_refine_ls_R_factor_all 0.0724
_refine_ls_R_factor_gt 0.0617
_refine_ls_shift/su_max 0.000
_refine_ls_shift/su_mean 0.000
_refine_ls_structure_factor_coef Fsqd
_refine_ls_weighting_details 'calc w=1/[\s^2^(Fo^2^)+(0.1000P)^2^+0.0000P] where P=(Fo^2^+2Fc^2^)/3'
_refine_ls_weighting_scheme calc
_refine_ls_wR_factor_gt 0.1593
_refine_ls_wR_factor_ref 0.1688
_reflns_number_gt 1782
_reflns_number_total 2126
_reflns_threshold_expression >2sigma(I)
_cod_data_source_file b605087e.txt
_cod_data_source_block compound_NP1
_cod_depositor_comments
;
The following automatic conversions were performed:
'_symmetry_cell_setting' value 'Monoclinic' changed to 'monoclinic'
according to '/home/saulius/struct/CIF-dictionaries/cif_core.dic'
dictionary named 'cif_core.dic' version 2.4.1 from 2010-06-29.

Automatic conversion script
Id: cif_fix_enum 1527 2010-12-29 10:47:43Z saulius 
;
_cod_original_sg_symbol_H-M 'C2/c '
_cod_database_code 7052301

loop_
_symmetry_equiv_pos_as_xyz
'x, y, z'
'-x, y, -z+1/2'
'x+1/2, y+1/2, z'
'-x+1/2, y+1/2, -z+1/2'
'-x, -y, -z'
'x, -y, z-1/2'
'-x+1/2, -y+1/2, -z'
'x+1/2, -y+1/2, z-1/2'

loop_
_atom_site_label
_atom_site_type_symbol
_atom_site_fract_x
_atom_site_fract_y
_atom_site_fract_z
_atom_site_U_iso_or_equiv
_atom_site_adp_type
_atom_site_occupancy
_atom_site_symmetry_multiplicity
_atom_site_calc_flag
_atom_site_refinement_flags
_atom_site_disorder_assembly
_atom_site_disorder_group
O1 O -0.21564(8) 0.62169(11) -0.26307(17) 0.0700(5) Uani 1 1 d . . .
H1A H -0.1916 0.5858 -0.2101 0.105 Uiso 1 1 calc R . .
O2 O -0.09327(8) 0.39680(10) -0.11773(17) 0.0678(5) Uani 1 1 d . . .
N1 N -0.12766(8) 0.56701(11) -0.03407(18) 0.0503(5) Uani 1 1 d . . .
N2 N -0.09221(8) 0.50633(11) 0.06337(18) 0.0525(5) Uani 1 1 d . . .
H2B H -0.0793 0.5212 0.1581 0.063 Uiso 1 1 calc R . .
N3 N 0.0000 0.41543(13) 0.2500 0.0444(6) Uani 1 2 d S . .
C1 C -0.20513(10) 0.70307(15) -0.2028(2) 0.0544(6) Uani 1 1 d . . .
C2 C -0.24231(11) 0.77289(18) -0.2811(3) 0.0646(6) Uani 1 1 d . . .
H2A H -0.2735 0.7611 -0.3682 0.077 Uiso 1 1 calc R . .
C3 C -0.23282(12) 0.85656(17) -0.2304(3) 0.0683(7) Uani 1 1 d . . .
H3A H -0.2578 0.9019 -0.2837 0.082 Uiso 1 1 calc R . .
C4 C -0.18631(11) 0.87778(15) -0.0995(3) 0.0588(6) Uani 1 1 d . . .
C5 C -0.17512(14) 0.96578(17) -0.0488(3) 0.0759(7) Uani 1 1 d . . .
H5A H -0.1997 1.0113 -0.1025 0.091 Uiso 1 1 calc R . .
C6 C -0.12974(15) 0.98553(17) 0.0754(4) 0.0832(8) Uani 1 1 d . . .
H6A H -0.1220 1.0441 0.1053 0.100 Uiso 1 1 calc R . .
C7 C -0.09451(14) 0.91737(17) 0.1588(3) 0.0814(8) Uani 1 1 d . . .
H7A H -0.0641 0.9308 0.2463 0.098 Uiso 1 1 calc R . .
C8 C -0.10387(12) 0.83161(16) 0.1145(3) 0.0661(6) Uani 1 1 d . . .
H8A H -0.0794 0.7874 0.1720 0.079 Uiso 1 1 calc R . .
C9 C -0.14987(10) 0.80793(14) -0.0168(2) 0.0519(5) Uani 1 1 d . . .
C10 C -0.16071(9) 0.71871(14) -0.0699(2) 0.0486(5) Uani 1 1 d . . .
C11 C -0.12569(10) 0.64654(13) 0.0165(2) 0.0498(5) Uani 1 1 d . . .
H11A H -0.1009 0.6585 0.1122 0.060 Uiso 1 1 calc R . .
C12 C -0.07735(10) 0.42490(13) 0.0143(2) 0.0495(5) Uani 1 1 d . . .
C13 C -0.03698(9) 0.37044(12) 0.1374(2) 0.0467(5) Uani 1 1 d . . .
C14 C -0.03785(10) 0.27917(14) 0.1311(3) 0.0579(6) Uani 1 1 d . . .
H14A H -0.0631 0.2494 0.0495 0.069 Uiso 1 1 calc R . .
C15 C 0.0000 0.2334(2) 0.2500 0.0644(8) Uani 1 2 d S . .
H15A H 0.0000 0.1718 0.2500 0.077 Uiso 1 2 calc SR . .

loop_
_atom_site_aniso_label
_atom_site_aniso_U_11
_atom_site_aniso_U_22
_atom_site_aniso_U_33
_atom_site_aniso_U_23
_atom_site_aniso_U_13
_atom_site_aniso_U_12
O1 0.0651(10) 0.0818(12) 0.0605(10) -0.0065(8) -0.0127(7) -0.0033(8)
O2 0.0809(11) 0.0662(10) 0.0541(10) -0.0120(7) -0.0104(7) -0.0016(8)
N1 0.0467(9) 0.0572(11) 0.0465(10) 0.0032(8) -0.0006(7) 0.0030(7)
N2 0.0588(10) 0.0542(10) 0.0434(9) -0.0018(7) -0.0046(7) 0.0016(8)
N3 0.0425(12) 0.0449(12) 0.0455(13) 0.000 0.0026(10) 0.000
C1 0.0433(10) 0.0715(14) 0.0484(12) 0.0003(10) 0.0021(8) -0.0035(9)
C2 0.0503(12) 0.0935(18) 0.0492(13) 0.0167(12) -0.0020(9) 0.0029(11)
C3 0.0592(13) 0.0802(17) 0.0659(15) 0.0263(13) 0.0077(11) 0.0145(12)
C4 0.0504(12) 0.0660(14) 0.0612(13) 0.0144(10) 0.0119(10) 0.0074(10)
C5 0.0773(16) 0.0626(15) 0.0900(19) 0.0139(13) 0.0202(14) 0.0150(12)
C6 0.0851(18) 0.0607(15) 0.105(2) -0.0099(14) 0.0164(16) 0.0030(13)
C7 0.0709(16) 0.0794(19) 0.0931(19) -0.0250(15) 0.0003(13) 0.0029(13)
C8 0.0566(13) 0.0693(15) 0.0712(15) -0.0100(12) -0.0041(11) 0.0093(10)
C9 0.0419(11) 0.0630(13) 0.0517(12) 0.0039(10) 0.0100(9) 0.0048(9)
C10 0.0388(10) 0.0630(13) 0.0442(11) 0.0045(9) 0.0052(8) 0.0028(8)
C11 0.0460(11) 0.0602(13) 0.0427(11) 0.0004(9) 0.0003(8) 0.0000(9)
C12 0.0459(11) 0.0548(12) 0.0472(12) -0.0040(9) 0.0004(8) -0.0075(8)
C13 0.0419(10) 0.0484(11) 0.0505(11) -0.0039(9) 0.0086(8) -0.0046(8)
C14 0.0540(12) 0.0517(13) 0.0681(14) -0.0084(10) 0.0051(10) -0.0051(9)
C15 0.0652(19) 0.0421(16) 0.087(2) 0.000 0.0101(17) 0.000

loop_
_atom_type_symbol
_atom_type_description
_atom_type_scat_dispersion_real
_atom_type_scat_dispersion_imag
_atom_type_scat_source
C C 0.0033 0.0016 'International Tables Vol C Tables 4.2.6.8 and 6.1.1.4'
H H 0.0000 0.0000 'International Tables Vol C Tables 4.2.6.8 and 6.1.1.4'
N N 0.0061 0.0033 'International Tables Vol C Tables 4.2.6.8 and 6.1.1.4'
O O 0.0106 0.0060 'International Tables Vol C Tables 4.2.6.8 and 6.1.1.4'

loop_
_geom_angle_atom_site_label_1
_geom_angle_atom_site_label_2
_geom_angle_atom_site_label_3
_geom_angle
_geom_angle_site_symmetry_1
_geom_angle_site_symmetry_3
_geom_angle_publ_flag
C1 O1 H1A 109.5 . . ?
C11 N1 N2 114.82(16) . . ?
C12 N2 N1 121.62(16) . . ?
C12 N2 H2B 119.2 . . ?
N1 N2 H2B 119.2 . . ?
C13 N3 C13 118.6(2) . 2 ?
O1 C1 C10 122.46(19) . . ?
O1 C1 C2 116.72(19) . . ?
C10 C1 C2 120.8(2) . . ?
C3 C2 C1 120.1(2) . . ?
C3 C2 H2A 119.9 . . ?
C1 C2 H2A 119.9 . . ?
C2 C3 C4 122.1(2) . . ?
C2 C3 H3A 118.9 . . ?
C4 C3 H3A 118.9 . . ?
C3 C4 C5 122.0(2) . . ?
C3 C4 C9 118.4(2) . . ?
C5 C4 C9 119.5(2) . . ?
C6 C5 C4 121.6(2) . . ?
C6 C5 H5A 119.2 . . ?
C4 C5 H5A 119.2 . . ?
C5 C6 C7 119.3(2) . . ?
C5 C6 H6A 120.3 . . ?
C7 C6 H6A 120.3 . . ?
C8 C7 C6 121.0(3) . . ?
C8 C7 H7A 119.5 . . ?
C6 C7 H7A 119.5 . . ?
C7 C8 C9 121.6(2) . . ?
C7 C8 H8A 119.2 . . ?
C9 C8 H8A 119.2 . . ?
C8 C9 C4 116.9(2) . . ?
C8 C9 C10 123.75(19) . . ?
C4 C9 C10 119.33(19) . . ?
C1 C10 C9 119.08(18) . . ?
C1 C10 C11 121.0(2) . . ?
C9 C10 C11 119.87(18) . . ?
N1 C11 C10 122.29(19) . . ?
N1 C11 H11A 118.9 . . ?
C10 C11 H11A 118.9 . . ?
O2 C12 N2 124.60(18) . . ?
O2 C12 C13 122.43(18) . . ?
N2 C12 C13 112.96(16) . . ?
N3 C13 C14 122.9(2) . . ?
N3 C13 C12 115.99(17) . . ?
C14 C13 C12 121.14(18) . . ?
C13 C14 C15 117.8(2) . . ?
C13 C14 H14A 121.1 . . ?
C15 C14 H14A 121.1 . . ?
C14 C15 C14 119.9(3) 2 . ?
C14 C15 H15A 120.0 2 . ?
C14 C15 H15A 120.0 . . ?

loop_
_geom_bond_atom_site_label_1
_geom_bond_atom_site_label_2
_geom_bond_distance
_geom_bond_site_symmetry_2
_geom_bond_publ_flag
O1 C1 1.343(3) . ?
O1 H1A 0.8200 . ?
O2 C12 1.225(2) . ?
N1 C11 1.277(3) . ?
N1 N2 1.377(2) . ?
N2 C12 1.336(2) . ?
N2 H2B 0.8600 . ?
N3 C13 1.332(2) . ?
N3 C13 1.332(2) 2 ?
C1 C10 1.380(3) . ?
C1 C2 1.407(3) . ?
C2 C3 1.345(3) . ?
C2 H2A 0.9300 . ?
C3 C4 1.406(3) . ?
C3 H3A 0.9300 . ?
C4 C5 1.410(4) . ?
C4 C9 1.418(3) . ?
C5 C6 1.346(4) . ?
C5 H5A 0.9300 . ?
C6 C7 1.392(4) . ?
C6 H6A 0.9300 . ?
C7 C8 1.358(3) . ?
C7 H7A 0.9300 . ?
C8 C9 1.412(3) . ?
C8 H8A 0.9300 . ?
C9 C10 1.433(3) . ?
C10 C11 1.448(3) . ?
C11 H11A 0.9300 . ?
C12 C13 1.498(3) . ?
C13 C14 1.380(3) . ?
C14 C15 1.384(3) . ?
C14 H14A 0.9300 . ?
C15 C14 1.384(3) 2 ?
C15 H15A 0.9300 . ?
